data_2015914
loop_
_publ_author_name
'Xin Yang'
'Jiang Li'
'Xin-Hua Zhao'
'Hai-Wen Wang'
'Yong-Kui Shan'

_publ_section_title
;
 Hydrogen bonding and \p--\p stacking in the three-dimensional
 supramolecular complex bis(4,4'-bipyridinium)
 diaquadioxalatoferrate(II) bis(hydrogen oxalate)
;
_journal_coeditor_code SF3025
_journal_issue 4
_journal_name_full 'Acta Crystallographica Section C'
_journal_page_first m171
_journal_page_last m173
_journal_paper_doi 10.1107/S0108270107006440
_journal_volume 63
_journal_year 2007
_chemical_formula_iupac '(C10 H10 N2)2 [Fe (C2 O4)2 (H2 O)2] (C2 H O4)2'
_chemical_formula_moiety '2C10 H10 N2 2+ , C4 H4 Fe O10 2- , 2C2 H O4 -'
_chemical_formula_sum 'C28 H26 Fe N4 O18'
_chemical_formula_weight 762.38
_chemical_name_systematic
;
bis(4,4'-bipyridinium) diaquadioxalatoferrate(II) bis(hydrogen oxalate)
;
_space_group_IT_number 2
_symmetry_cell_setting triclinic
_symmetry_space_group_name_Hall '-P 1'
_symmetry_space_group_name_H-M 'P -1'
_atom_sites_solution_hydrogens geom
_atom_sites_solution_primary direct
_atom_sites_solution_secondary difmap
_cell_angle_alpha 101.76(3)
_cell_angle_beta 96.29(3)
_cell_angle_gamma 98.09(3)
_cell_formula_units_Z 1
_cell_length_a 7.0927(14)
_cell_length_b 10.092(2)
_cell_length_c 10.633(2)
_cell_measurement_reflns_used 3878
_cell_measurement_temperature 293(2)
_cell_measurement_theta_max 27.10
_cell_measurement_theta_min 1.98
_cell_volume 730.2(3)
_computing_cell_refinement 'MSC/AFC Diffractometer Control Software'
_computing_data_collection
;
MSC/AFC Diffractometer Control Software (Molecular Structure Corporation,
1993)
;
_computing_data_reduction 'TEXSAN (Molecular Structure Corporation, 1997)'
_computing_molecular_graphics 'SHELXTL (Sheldrick, 1997b)'
_computing_publication_material SHELXTL
_computing_structure_refinement 'SHELXL97 (Sheldrick, 1997a)'
_computing_structure_solution 'SHELXS97 (Sheldrick, 1997a)'
_diffrn_ambient_temperature 293(2)
_diffrn_measured_fraction_theta_full 0.962
_diffrn_measured_fraction_theta_max 0.962
_diffrn_measurement_device_type 'Bruker P4'
_diffrn_measurement_method \w
_diffrn_radiation_monochromator graphite
_diffrn_radiation_source 'fine-focus sealed tube'
_diffrn_radiation_type MoK\a
_diffrn_radiation_wavelength 0.71073
_diffrn_reflns_av_R_equivalents 0.0239
_diffrn_reflns_av_sigmaI/netI 0.0583
_diffrn_reflns_limit_h_max 8
_diffrn_reflns_limit_h_min -8
_diffrn_reflns_limit_k_max 11
_diffrn_reflns_limit_k_min -11
_diffrn_reflns_limit_l_max 12
_diffrn_reflns_limit_l_min -11
_diffrn_reflns_number 3600
_diffrn_reflns_theta_full 25.00
_diffrn_reflns_theta_max 25.00
_diffrn_reflns_theta_min 1.98
_diffrn_standards_decay_% 0
_diffrn_standards_interval_count 0
_diffrn_standards_interval_time 0
_diffrn_standards_number 0
_exptl_absorpt_coefficient_mu 0.615
_exptl_absorpt_correction_type none
_exptl_crystal_colour brown
_exptl_crystal_density_diffrn 1.734
_exptl_crystal_density_method 'not measured'
_exptl_crystal_description prism
_exptl_crystal_F_000 392
_exptl_crystal_size_max 0.160
_exptl_crystal_size_mid 0.080
_exptl_crystal_size_min 0.080
_refine_diff_density_max 0.288
_refine_diff_density_min -0.373
_refine_ls_extinction_method none
_refine_ls_goodness_of_fit_ref 1.076
_refine_ls_hydrogen_treatment mixed
_refine_ls_matrix_type full
_refine_ls_number_parameters 244
_refine_ls_number_reflns 2474
_refine_ls_number_restraints 4
_refine_ls_restrained_S_all 1.075
_refine_ls_R_factor_all 0.0767
_refine_ls_R_factor_gt 0.0527
_refine_ls_shift/su_max 0.000
_refine_ls_shift/su_mean 0.000
_refine_ls_structure_factor_coef Fsqd
_refine_ls_weighting_details 'calc w=1/[\s^2^(Fo^2^)+(0.0477P)^2^+0.6889P] where P=(Fo^2^+2Fc^2^)/3'
_refine_ls_weighting_scheme calc
_refine_ls_wR_factor_gt 0.1112
_refine_ls_wR_factor_ref 0.1228
_reflns_number_gt 1934
_reflns_number_total 2474
_reflns_threshold_expression I>2\s(I)
_cod_data_source_file sf3025.cif
_cod_data_source_block I
_cod_depositor_comments
;
The following automatic conversions were performed:
'_symmetry_cell_setting' value 'Triclinic' changed to 'triclinic'
according to '/home/saulius/struct/CIF-dictionaries/cif_core.dic'
dictionary named 'cif_core.dic' version 2.4.1 from 2010-06-29.

Automatic conversion script
Id: cif_fix_enum 1527 2010-12-29 10:47:43Z saulius 

The following automatic conversions were performed:

'_symmetry_cell_setting' value 'Triclinic' changed to 'triclinic'
according to /home/saulius/struct/CIF-dictionaries/cif_core.dic
dictionary named 'cif_core.dic' version 2.4.1 from 2010-06-29.

Automatic conversion script
Id: cif_fix_values 1715 2011-07-08 13:25:40Z adriana 

2017-06-15
Fixing wrong number of iron atoms in formula         miguel
;
_cod_original_formula_sum 'C28 H26 Fe2 N4 O18'
_cod_database_code 2015914

loop_
_symmetry_equiv_pos_as_xyz
'x, y, z'
'-x, -y, -z'

loop_
_atom_site_type_symbol
_atom_site_label
_atom_site_fract_x
_atom_site_fract_y
_atom_site_fract_z
_atom_site_U_iso_or_equiv
_atom_site_adp_type
_atom_site_calc_flag
_atom_site_refinement_flags
_atom_site_occupancy
Fe Fe1 0.0000 0.0000 0.0000 0.0299(3) Uani d S 1
O O1 0.4358(4) 1.5647(3) 0.6837(3) 0.0426(7) Uani d . 1
O O2 0.3026(5) 1.4917(3) 0.8857(3) 0.0404(7) Uani d D 1
O O3 0.3562(5) 1.7086(3) 0.9973(3) 0.0452(8) Uani d . 1
O O4 0.4985(4) 1.7842(3) 0.7880(3) 0.0458(8) Uani d . 1
O O5 0.1688(4) 0.4186(2) 0.0784(2) 0.0404(7) Uani d . 1
O O6 0.0415(5) 0.3428(3) 0.2880(2) 0.0442(8) Uani d . 1
O O7 -0.0075(4) 0.1243(2) 0.1827(2) 0.0333(6) Uani d . 1
O O8 0.2922(4) -0.0179(3) 0.0597(4) 0.0536(9) Uani d D 1
O O9 0.0999(4) 0.1993(2) -0.0298(2) 0.0326(6) Uani d . 1
C C1 0.1588(7) 0.7030(4) 0.2554(4) 0.0500(12) Uani d . 1
H H1A 0.1447 0.6768 0.1654 0.060 Uiso calc R 1
C C2 0.1916(7) 0.8391(4) 0.3154(4) 0.0495(12) Uani d . 1
H H2B 0.1974 0.9048 0.2654 0.059 Uiso calc R 1
C C3 0.2924(7) 1.1294(4) 0.4491(4) 0.0411(11) Uani d . 1
H H3 0.2866 1.1064 0.3593 0.049 Uiso calc R 1
C C4 0.3346(6) 1.2635(4) 0.5133(4) 0.0410(10) Uani d . 1
H H4 0.3595 1.3313 0.4669 0.049 Uiso calc R 1
C C5 0.3076(7) 1.2047(4) 0.7096(4) 0.0502(12) Uani d . 1
H H5 0.3118 1.2312 0.7991 0.060 Uiso calc R 1
C C6 0.2671(7) 1.0680(4) 0.6493(4) 0.0440(11) Uani d . 1
H H6 0.2455 1.0024 0.6984 0.053 Uiso calc R 1
C C7 0.2582(5) 1.0272(3) 0.5168(3) 0.0243(8) Uani d . 1
C C8 0.2162(5) 0.8808(3) 0.4489(3) 0.0239(8) Uani d . 1
C C9 0.1999(7) 0.7784(4) 0.5176(4) 0.0465(12) Uani d . 1
H H9 0.2114 0.8010 0.6077 0.056 Uiso calc R 1
C C10 0.1666(7) 0.6438(4) 0.4529(4) 0.0500(12) Uani d . 1
H H10 0.1576 0.5754 0.4998 0.060 Uiso calc R 1
C C11 0.3614(5) 1.6229(4) 0.9004(4) 0.0291(9) Uani d . 1
C C12 0.4401(6) 1.6608(4) 0.7805(4) 0.0318(9) Uani d . 1
C C13 0.1105(5) 0.2936(3) 0.0692(3) 0.0281(9) Uani d . 1
C C14 0.0426(5) 0.2510(3) 0.1907(3) 0.0288(9) Uani d . 1
N N1 0.1471(5) 0.6094(3) 0.3249(3) 0.0347(8) Uani d . 1
H H1 0.1264 0.5239 0.2864 0.042 Uiso calc R 1
N N2 0.3408(5) 1.2992(3) 0.6407(3) 0.0328(8) Uani d . 1
H H2A 0.3667 1.3846 0.6793 0.039 Uiso calc R 1
H H7 0.341(6) -0.083(3) 0.025(5) 0.08(2) Uiso d D 1
H H8 0.378(5) 0.051(3) 0.082(5) 0.080(19) Uiso d D 1
H H2 0.256(7) 1.472(5) 0.949(3) 0.070(17) Uiso d D 1

loop_
_atom_site_aniso_label
_atom_site_aniso_U_11
_atom_site_aniso_U_22
_atom_site_aniso_U_33
_atom_site_aniso_U_12
_atom_site_aniso_U_13
_atom_site_aniso_U_23
Fe1 0.0422(5) 0.0190(4) 0.0261(4) 0.0027(3) 0.0055(3) 0.0007(3)
O1 0.068(2) 0.0280(14) 0.0294(15) -0.0028(13) 0.0142(14) 0.0038(12)
O2 0.070(2) 0.0219(14) 0.0299(16) 0.0005(13) 0.0203(15) 0.0049(12)
O3 0.078(2) 0.0242(14) 0.0338(16) 0.0093(14) 0.0178(15) 0.0012(13)
O4 0.068(2) 0.0263(15) 0.0357(16) -0.0104(14) 0.0035(14) 0.0052(12)
O5 0.070(2) 0.0201(14) 0.0317(16) 0.0019(13) 0.0174(14) 0.0064(11)
O6 0.081(2) 0.0232(14) 0.0268(15) 0.0020(14) 0.0201(14) 0.0008(12)
O7 0.0536(18) 0.0196(13) 0.0262(14) -0.0007(12) 0.0120(12) 0.0050(11)
O8 0.044(2) 0.0274(16) 0.079(2) 0.0052(15) -0.0020(17) -0.0066(16)
O9 0.0532(18) 0.0219(13) 0.0221(13) 0.0027(12) 0.0118(12) 0.0024(11)
C1 0.087(4) 0.034(2) 0.025(2) 0.009(2) 0.009(2) -0.0024(19)
C2 0.094(4) 0.028(2) 0.025(2) 0.008(2) 0.011(2) 0.0035(17)
C3 0.069(3) 0.029(2) 0.024(2) 0.003(2) 0.005(2) 0.0066(17)
C4 0.061(3) 0.026(2) 0.037(2) 0.0042(19) 0.010(2) 0.0089(18)
C5 0.085(4) 0.035(2) 0.027(2) 0.002(2) 0.017(2) -0.0011(19)
C6 0.082(3) 0.023(2) 0.030(2) 0.006(2) 0.022(2) 0.0077(17)
C7 0.0247(19) 0.0250(18) 0.0235(19) 0.0053(15) 0.0064(15) 0.0040(15)
C8 0.026(2) 0.0228(18) 0.0232(18) 0.0046(15) 0.0053(15) 0.0051(15)
C9 0.084(4) 0.031(2) 0.021(2) 0.003(2) 0.003(2) 0.0050(17)
C10 0.086(4) 0.024(2) 0.037(3) 0.001(2) 0.003(2) 0.0093(19)
C11 0.036(2) 0.0223(19) 0.030(2) 0.0065(16) 0.0036(17) 0.0060(17)
C12 0.041(2) 0.022(2) 0.029(2) -0.0014(17) -0.0005(17) 0.0046(16)
C13 0.039(2) 0.0208(19) 0.026(2) 0.0058(16) 0.0090(17) 0.0062(16)
C14 0.039(2) 0.0212(19) 0.025(2) 0.0040(16) 0.0057(16) 0.0029(16)
N1 0.046(2) 0.0197(16) 0.0338(19) 0.0038(14) 0.0049(15) -0.0034(14)
N2 0.043(2) 0.0198(15) 0.0334(19) 0.0033(14) 0.0089(15) 0.0001(14)

loop_
_atom_type_symbol
_atom_type_description
_atom_type_scat_dispersion_real
_atom_type_scat_dispersion_imag
_atom_type_scat_source
C C 0.0033 0.0016 'International Tables Vol C Tables 4.2.6.8 and 6.1.1.4'
H H 0.0000 0.0000 'International Tables Vol C Tables 4.2.6.8 and 6.1.1.4'
N N 0.0061 0.0033 'International Tables Vol C Tables 4.2.6.8 and 6.1.1.4'
O O 0.0106 0.0060 'International Tables Vol C Tables 4.2.6.8 and 6.1.1.4'
Fe Fe 0.3463 0.8444 'International Tables Vol C Tables 4.2.6.8 and 6.1.1.4'

loop_
_geom_angle_atom_site_label_1
_geom_angle_atom_site_label_2
_geom_angle_atom_site_label_3
_geom_angle_site_symmetry_1
_geom_angle_site_symmetry_3
_geom_angle
_geom_angle_publ_flag
O7 Fe1 O7 2 . 180.00(15) ?
O7 Fe1 O9 2 . 101.47(9) ?
O7 Fe1 O9 . . 78.53(9) y
O7 Fe1 O9 2 2 78.53(9) ?
O7 Fe1 O9 . 2 101.47(9) ?
O9 Fe1 O9 . 2 180.0(2) ?
O7 Fe1 O8 2 . 90.03(12) ?
O7 Fe1 O8 . . 89.97(12) y
O9 Fe1 O8 . . 88.92(12) y
O9 Fe1 O8 2 . 91.08(12) ?
O7 Fe1 O8 2 2 89.97(12) ?
O7 Fe1 O8 . 2 90.03(12) ?
O9 Fe1 O8 . 2 91.08(12) ?
O9 Fe1 O8 2 2 88.92(12) ?
O8 Fe1 O8 . 2 180.00(16) ?
C11 O2 H2 . . 113(3) ?
C14 O7 Fe1 . . 114.4(2) y
Fe1 O8 H7 . . 122(3) ?
Fe1 O8 H8 . . 121(3) ?
H7 O8 H8 . . 108(3) ?
C13 O9 Fe1 . . 113.5(2) y
N1 C1 C2 . . 120.0(4) ?
N1 C1 H1A . . 120.0 ?
C2 C1 H1A . . 120.0 ?
C1 C2 C8 . . 121.2(4) ?
C1 C2 H2B . . 119.4 ?
C8 C2 H2B . . 119.4 ?
C4 C3 C7 . . 120.2(4) ?
C4 C3 H3 . . 119.9 ?
C7 C3 H3 . . 119.9 ?
N2 C4 C3 . . 121.1(4) ?
N2 C4 H4 . . 119.4 ?
C3 C4 H4 . . 119.4 ?
N2 C5 C6 . . 120.2(4) ?
N2 C5 H5 . . 119.9 ?
C6 C5 H5 . . 119.9 ?
C5 C6 C7 . . 120.6(4) ?
C5 C6 H6 . . 119.7 ?
C7 C6 H6 . . 119.7 ?
C6 C7 C3 . . 117.0(3) ?
C6 C7 C8 . . 122.0(3) ?
C3 C7 C8 . . 121.0(3) ?
C2 C8 C9 . . 116.6(3) ?
C2 C8 C7 . . 122.5(3) ?
C9 C8 C7 . . 120.9(3) ?
C10 C9 C8 . . 119.9(4) ?
C10 C9 H9 . . 120.1 ?
C8 C9 H9 . . 120.1 ?
N1 C10 C9 . . 121.1(4) ?
N1 C10 H10 . . 119.5 ?
C9 C10 H10 . . 119.5 ?
O3 C11 O2 . . 124.6(4) y
O3 C11 C12 . . 122.1(3) y
O2 C11 C12 . . 113.3(3) y
O4 C12 O1 . . 126.1(4) y
O4 C12 C11 . . 116.6(3) y
O1 C12 C11 . . 117.3(3) y
O5 C13 O9 . . 126.2(3) y
O5 C13 C14 . . 117.1(3) y
O9 C13 C14 . . 116.7(3) y
O6 C14 O7 . . 125.0(3) y
O6 C14 C13 . . 118.2(3) y
O7 C14 C13 . . 116.8(3) y
C1 N1 C10 . . 121.2(3) ?
C1 N1 H1 . . 119.4 ?
C10 N1 H1 . . 119.4 ?
C4 N2 C5 . . 120.7(3) ?
C4 N2 H2A . . 119.6 ?
C5 N2 H2A . . 119.6 ?

loop_
_geom_bond_atom_site_label_1
_geom_bond_atom_site_label_2
_geom_bond_site_symmetry_2
_geom_bond_distance
_geom_bond_publ_flag
Fe1 O7 2 2.097(2) ?
Fe1 O7 . 2.097(2) y
Fe1 O9 . 2.134(2) y
Fe1 O9 2 2.134(2) ?
Fe1 O8 . 2.143(3) y
Fe1 O8 2 2.143(3) ?
O1 C12 . 1.257(4) y
O2 C11 . 1.303(4) y
O2 H2 . 0.83(2) ?
O3 C11 . 1.211(4) y
O4 C12 . 1.239(4) y
O5 C13 . 1.251(4) y
O6 C14 . 1.242(4) y
O7 C14 . 1.261(4) y
O8 H7 . 0.824(19) ?
O8 H8 . 0.832(19) ?
O9 C13 . 1.255(4) y
C1 N1 . 1.313(5) ?
C1 C2 . 1.366(5) ?
C1 H1A . 0.9300 ?
C2 C8 . 1.380(5) ?
C2 H2B . 0.9300 ?
C3 C4 . 1.361(5) ?
C3 C7 . 1.383(5) ?
C3 H3 . 0.9300 ?
C4 N2 . 1.322(5) ?
C4 H4 . 0.9300 ?
C5 N2 . 1.328(5) ?
C5 C6 . 1.372(5) ?
C5 H5 . 0.9300 ?
C6 C7 . 1.377(5) ?
C6 H6 . 0.9300 ?
C7 C8 . 1.478(5) ?
C8 C9 . 1.381(5) ?
C9 C10 . 1.365(5) ?
C9 H9 . 0.9300 ?
C10 N1 . 1.321(5) ?
C10 H10 . 0.9300 ?
C11 C12 . 1.542(5) y
C13 C14 . 1.546(5) y
N1 H1 . 0.8600 ?
N2 H2A . 0.8600 ?

loop_
_geom_hbond_atom_site_label_D
_geom_hbond_atom_site_label_H
_geom_hbond_atom_site_label_A
_geom_hbond_site_symmetry_A
_geom_hbond_distance_DH
_geom_hbond_distance_HA
_geom_hbond_distance_DA
_geom_hbond_angle_DHA
O2 H2 O5 1_566 0.83(4) 1.72(2) 2.548(4) 175(5)
O8 H7 O3 1_534 0.83(4) 2.09(3) 2.817(4) 148(5)
O8 H8 O4 2_676 0.83(4) 1.95(3) 2.705(4) 149(5)
N1 H1 O5 . 0.86 2.32 2.952(4) 130
N1 H1 O6 . 0.86 1.85 2.625(4) 150
N2 H2A O1 . 0.86 1.80 2.601(4) 153
N2 H2A O2 . 0.86 2.36 2.979(4) 129
